data_4343302
loop_
_publ_author_name
'Zamorano, Ana'
'Rend\'on, Nuria'
'Valpuesta, Jos\'e E V'
'\'Alvarez, Eleuterio'
'Carmona, Ernesto'

_publ_section_title
;
 Synthesis and Reactivity toward H2 of (\h(5)-C5Me5)Rh(III) Complexes with
 Bulky Aminopyridinate Ligands.
;
_journal_issue 13
_journal_name_full 'Inorganic chemistry'
_journal_page_first 6573
_journal_page_last 6581
_journal_paper_doi 10.1021/acs.inorgchem.5b00905
_journal_volume 54
_journal_year 2015
_chemical_formula_moiety 'C32 H12 B F24, C33 H36 N2 O2 Rh'
_chemical_formula_sum 'C65 H48 B F24 N2 O2 Rh'
_chemical_formula_weight 1458.77
_chemical_name_systematic
; 
 ? 
;
_space_group_IT_number 62
_symmetry_cell_setting orthorhombic
_symmetry_space_group_name_Hall '-P 2ac 2n'
_symmetry_space_group_name_H-M 'P n m a'
_atom_sites_solution_hydrogens geom
_atom_sites_solution_primary direct
_atom_sites_solution_secondary difmap
_audit_creation_method SHELXL-97
_cell_angle_alpha 90.00
_cell_angle_beta 90.00
_cell_angle_gamma 90.00
_cell_formula_units_Z 4
_cell_length_a 26.0513(12)
_cell_length_b 17.5259(7)
_cell_length_c 13.7404(6)
_cell_measurement_reflns_used 8940
_cell_measurement_temperature 173(2)
_cell_measurement_theta_max 23.80
_cell_measurement_theta_min 2.45
_cell_volume 6273.5(5)
_computing_cell_refinement 'APEX2 Software Suite (Bruker, 2007)'
_computing_data_collection 'APEX2 Software Suite (Bruker, 2007)'
_computing_data_reduction 'APEX2 Software Suite (Bruker, 2007)'
_computing_molecular_graphics 'SHELXTL (Sheldrick, 2008)'
_computing_publication_material 'SHELXTL and publCIF (Westrip, 2010)'
_computing_structure_refinement 'SHELXL97 (Sheldrick, 2008)'
_computing_structure_solution 'SIR2002 (Burla et al., 2003)'
_diffrn_ambient_temperature 173(2)
_diffrn_detector_area_resol_mean 8.26
_diffrn_measured_fraction_theta_full 0.999
_diffrn_measured_fraction_theta_max 0.999
_diffrn_measurement_device_type
;
 Bruker-Nonius X8kappa APEX II CCD area detector
;
_diffrn_measurement_method 'phi and omega scans with narrow frames'
_diffrn_radiation_monochromator graphite
_diffrn_radiation_source 'fine-focus sealed tube'
_diffrn_radiation_type MoK\a
_diffrn_radiation_wavelength 0.71073
_diffrn_reflns_av_R_equivalents 0.0584
_diffrn_reflns_av_sigmaI/netI 0.0267
_diffrn_reflns_limit_h_max 17
_diffrn_reflns_limit_h_min -31
_diffrn_reflns_limit_k_max 20
_diffrn_reflns_limit_k_min -21
_diffrn_reflns_limit_l_max 16
_diffrn_reflns_limit_l_min -16
_diffrn_reflns_number 51330
_diffrn_reflns_theta_full 25.25
_diffrn_reflns_theta_max 25.25
_diffrn_reflns_theta_min 1.68
_diffrn_standards_decay_% 0
_exptl_absorpt_coefficient_mu 0.390
_exptl_absorpt_correction_T_max 0.9621
_exptl_absorpt_correction_T_min 0.9110
_exptl_absorpt_correction_type multi-scan
_exptl_absorpt_process_details
;
program SADABS, Bruker (2001).
;
_exptl_crystal_colour yellow
_exptl_crystal_density_diffrn 1.545
_exptl_crystal_density_method 'not measured'
_exptl_crystal_description needle
_exptl_crystal_F_000 2936
_exptl_crystal_size_max 0.30
_exptl_crystal_size_mid 0.20
_exptl_crystal_size_min 0.10
_refine_diff_density_max 0.599
_refine_diff_density_min -0.544
_refine_diff_density_rms 0.068
_refine_ls_extinction_method none
_refine_ls_goodness_of_fit_ref 1.052
_refine_ls_hydrogen_treatment constr
_refine_ls_matrix_type full
_refine_ls_number_parameters 589
_refine_ls_number_reflns 5877
_refine_ls_number_restraints 142
_refine_ls_restrained_S_all 1.217
_refine_ls_R_factor_all 0.0601
_refine_ls_R_factor_gt 0.0448
_refine_ls_shift/su_max 0.001
_refine_ls_shift/su_mean 0.000
_refine_ls_structure_factor_coef Fsqd
_refine_ls_weighting_details 'calc w=1/[\s^2^(Fo^2^)+(0.0549P)^2^+9.6310P] where P=(Fo^2^+2Fc^2^)/3'
_refine_ls_weighting_scheme calc
_refine_ls_wR_factor_gt 0.1118
_refine_ls_wR_factor_ref 0.1177
_reflns_number_gt 4760
_reflns_number_total 5877
_reflns_threshold_expression >2sigma(I)
_cod_data_source_file ic5b00905_si_001.cif
_cod_data_source_block 1b.CO_2.BArF
_cod_depositor_comments
;
The following automatic conversions were performed:

'_symmetry_cell_setting' value 'Orthorhombic' changed to
'orthorhombic' according to
/usr/data/users/saulius/crontab/automatic-downloads/rss-feeds/ACS/lib/dictionaries/cif_core.dic
dictionary named 'cif_core.dic' version 2.4.2 from 2011-04-26.

Automatic conversion script
Id: cif_fix_values 3271 2015-04-21 07:52:19Z andrius 

 Adding full bibliography for 4343295--4343303.cif.
;
_cod_database_code 4343302

loop_
_symmetry_equiv_pos_as_xyz
'x, y, z'
'-x+1/2, -y, z+1/2'
'-x, y+1/2, -z'
'x+1/2, -y+1/2, -z+1/2'
'-x, -y, -z'
'x-1/2, y, -z-1/2'
'x, -y-1/2, z'
'-x-1/2, y-1/2, z-1/2'

loop_
_atom_site_label
_atom_site_type_symbol
_atom_site_fract_x
_atom_site_fract_y
_atom_site_fract_z
_atom_site_U_iso_or_equiv
_atom_site_adp_type
_atom_site_occupancy
_atom_site_symmetry_multiplicity
_atom_site_calc_flag
_atom_site_refinement_flags
_atom_site_disorder_assembly
_atom_site_disorder_group
Rh1 Rh 0.255165(14) 0.2500 0.68109(3) 0.02532(13) Uani 1 2 d S . .
O1 O 0.33358(18) 0.2217(3) 0.8258(4) 0.0393(14) Uani 0.50 1 d P . .
N2 N 0.25448(15) 0.2500 0.8883(3) 0.0358(11) Uani 1 2 d S . .
N1 N 0.18888(14) 0.2500 0.7739(3) 0.0250(9) Uani 1 2 d S . .
C1 C 0.20246(18) 0.2500 0.8683(4) 0.0279(11) Uani 1 2 d S . .
C2 C 0.1670(2) 0.2500 0.9439(4) 0.0407(14) Uani 1 2 d S . .
H2 H 0.1779 0.2500 1.0098 0.049 Uiso 1 2 d SR . .
C3 C 0.1158(2) 0.2500 0.9207(4) 0.0450(15) Uani 1 2 d S . .
H3 H 0.0907 0.2500 0.9707 0.054 Uiso 1 2 d SR . .
C4 C 0.1011(2) 0.2500 0.8241(4) 0.0411(13) Uani 1 2 d S . .
H4 H 0.0657 0.2500 0.8074 0.049 Uiso 1 2 d SR . .
C5 C 0.13790(18) 0.2500 0.7520(4) 0.0296(11) Uani 1 2 d S A .
C6 C 0.11996(19) 0.2500 0.6485(4) 0.0362(13) Uani 1 2 d SD . .
C7A C 0.0954(4) 0.1893(6) 0.6092(6) 0.043(2) Uani 0.50 1 d PD A 1
C8A C 0.0755(4) 0.1903(8) 0.5165(7) 0.062(4) Uani 0.50 1 d PD A 1
H8A H 0.0589 0.1450 0.4953 0.074 Uiso 0.50 1 d PR A 1
C10A C 0.0901(4) 0.1154(6) 0.6621(7) 0.056(2) Uani 0.50 1 d PD A 1
H10A H 0.1157 0.1129 0.7144 0.085 Uiso 0.50 1 d PR A 1
H10B H 0.0956 0.0731 0.6167 0.085 Uiso 0.50 1 d PR A 1
H10C H 0.0556 0.1117 0.6900 0.085 Uiso 0.50 1 d PR A 1
C7B C 0.1214(4) 0.1785(5) 0.5987(7) 0.050(3) Uani 0.50 1 d PD A 2
C8B C 0.1008(5) 0.1817(8) 0.5027(9) 0.087(6) Uani 0.50 1 d PD A 2
H8B H 0.1006 0.1379 0.4620 0.105 Uiso 0.50 1 d PR A 2
C10B C 0.1378(4) 0.1044(6) 0.6476(9) 0.068(3) Uani 0.50 1 d PD A 2
H10D H 0.1072 0.0766 0.6693 0.102 Uiso 0.50 1 d PR A 2
H10E H 0.1596 0.1159 0.7038 0.102 Uiso 0.50 1 d PR A 2
H10F H 0.1569 0.0731 0.6010 0.102 Uiso 0.50 1 d PR A 2
C9 C 0.0787(3) 0.2500 0.4629(6) 0.082(3) Uani 1 2 d SD . .
H9 H 0.0657 0.2500 0.3984 0.099 Uiso 1 2 d SR A .
C11 C 0.27360(19) 0.2500 0.9874(4) 0.0457(16) Uani 1 2 d S . .
C12 C 0.28275(16) 0.1801(3) 1.0312(3) 0.0602(15) Uani 1 1 d . . .
C13 C 0.30242(18) 0.1824(4) 1.1263(4) 0.079(2) Uani 1 1 d . . .
H13 H 0.3087 0.1360 1.1599 0.094 Uiso 1 1 d R . .
C14 C 0.3128(3) 0.2500 1.1714(5) 0.087(4) Uani 1 2 d S . .
H14 H 0.3273 0.2500 1.2348 0.105 Uiso 1 2 d SR . .
C15 C 0.2727(2) 0.1069(4) 0.9807(5) 0.086(2) Uani 1 1 d . . .
H15A H 0.2375 0.1066 0.9558 0.129 Uiso 1 1 d R . .
H15B H 0.2772 0.0646 1.0265 0.129 Uiso 1 1 d R . .
H15C H 0.2968 0.1011 0.9264 0.129 Uiso 1 1 d R . .
C16 C 0.2893(2) 0.2500 0.8115(4) 0.063(2) Uani 1 2 d S . .
O2 O 0.2659(4) 0.0807(5) 0.6564(8) 0.083(3) Uani 0.50 1 d P . .
C17 C 0.2621(12) 0.1396(18) 0.6664(14) 0.046(5) Uani 0.50 1 d P . .
C18 C 0.2605(10) 0.1295(19) 0.6373(13) 0.036(4) Uani 0.50 1 d P . .
C19 C 0.3122(2) 0.1561(4) 0.6578(5) 0.0277(15) Uani 0.50 1 d P . .
C20 C 0.3207(3) 0.2182(4) 0.5937(5) 0.0339(17) Uani 0.50 1 d P . .
C21 C 0.2771(3) 0.2199(4) 0.5265(5) 0.0379(18) Uani 0.50 1 d P . .
C22 C 0.2419(3) 0.1645(4) 0.5537(5) 0.0337(16) Uani 0.50 1 d P . .
C23 C 0.2387(4) 0.0603(5) 0.6912(7) 0.0413(19) Uani 0.50 1 d P . .
H23A H 0.2480 0.0135 0.6564 0.062 Uiso 0.50 1 d PR . .
H23B H 0.2012 0.0645 0.6945 0.062 Uiso 0.50 1 d PR . .
H23C H 0.2528 0.0585 0.7573 0.062 Uiso 0.50 1 d PR . .
C24 C 0.3505(3) 0.1260(5) 0.7286(6) 0.0407(19) Uani 0.50 1 d P . .
H24A H 0.3327 0.1074 0.7868 0.061 Uiso 0.50 1 d PR . .
H24B H 0.3743 0.1668 0.7469 0.061 Uiso 0.50 1 d PR . .
H24C H 0.3696 0.0840 0.6987 0.061 Uiso 0.50 1 d PR . .
C25 C 0.3688(3) 0.2500 0.5860(5) 0.072(2) Uani 1 2 d S . .
H25A H 0.3867 0.2500 0.6484 0.108 Uiso 1 2 d SR . .
H25B H 0.3656 0.3041 0.5688 0.108 Uiso 0.50 1 d PR . .
H25C H 0.3883 0.2233 0.5354 0.108 Uiso 0.50 1 d PR . .
C26 C 0.2719(4) 0.2500 0.4361(6) 0.117(5) Uani 1 2 d S . .
H26A H 0.2915 0.2193 0.3895 0.175 Uiso 0.50 1 d PR . .
H26B H 0.2849 0.3025 0.4359 0.175 Uiso 0.50 1 d PR . .
H26C H 0.2356 0.2500 0.4176 0.175 Uiso 1 2 d SR . .
C27 C 0.1974(3) 0.1379(6) 0.4964(7) 0.053(2) Uani 0.50 1 d P . .
H27A H 0.1771 0.1818 0.4749 0.079 Uiso 0.50 1 d PR . .
H27B H 0.1761 0.1045 0.5369 0.079 Uiso 0.50 1 d PR . .
H27C H 0.2095 0.1094 0.4394 0.079 Uiso 0.50 1 d PR . .
F1 F 0.47867(12) 0.01335(17) 0.6581(2) 0.0736(9) Uani 1 1 d . B .
F2 F 0.54040(9) 0.08443(17) 0.6147(2) 0.0603(7) Uani 1 1 d . B .
F3 F 0.47780(13) 0.1331(2) 0.68944(19) 0.0751(9) Uani 1 1 d . B .
C35 C 0.34526(17) 0.0396(3) 0.3929(3) 0.0572(13) Uani 1 1 d D . .
F4A F 0.3302(3) 0.0477(4) 0.3032(4) 0.096(2) Uani 0.60 1 d PDU B 1
F5A F 0.3079(4) 0.0444(6) 0.4538(6) 0.074(2) Uani 0.60 1 d PDU B 1
F6A F 0.3526(2) -0.0422(3) 0.3936(5) 0.0611(15) Uani 0.60 1 d PDU B 1
F4B F 0.3179(5) 0.0273(9) 0.4741(7) 0.056(3) Uani 0.40 1 d PDU B 2
F5B F 0.3508(4) -0.0126(7) 0.3417(8) 0.085(3) Uani 0.40 1 d PDU B 2
F6B F 0.3106(2) 0.0923(5) 0.3493(6) 0.070(2) Uani 0.40 1 d PDU B 2
C40 C 0.43515(18) 0.1091(3) 0.0035(3) 0.0532(11) Uani 1 1 d D . .
F7A F 0.4149(3) 0.1134(3) -0.0843(4) 0.093(2) Uani 0.65 1 d PDU C 1
F8A F 0.4012(3) 0.0625(3) 0.0484(5) 0.102(2) Uani 0.65 1 d PDU C 1
F9A F 0.4767(2) 0.0713(4) -0.0038(7) 0.112(3) Uani 0.65 1 d PDU C 1
F7B F 0.4574(6) 0.0501(6) 0.0459(8) 0.088(3) Uani 0.35 1 d PDU C 2
F8B F 0.4569(6) 0.1095(6) -0.0843(7) 0.096(3) Uani 0.35 1 d PDU C 2
F9B F 0.3886(4) 0.0897(7) -0.0111(12) 0.102(3) Uani 0.35 1 d PDU C 2
F10 F 0.62713(13) 0.05859(19) 0.2283(4) 0.1096(15) Uani 1 1 d . . .
F11 F 0.65709(16) 0.0756(2) 0.3671(3) 0.1060(14) Uani 1 1 d . . .
F12 F 0.69778(10) 0.11378(17) 0.2458(3) 0.0824(11) Uani 1 1 d . . .
C28 C 0.45843(12) 0.1766(2) 0.3812(3) 0.0302(8) Uani 1 1 d . B .
C29 C 0.48245(13) 0.1538(2) 0.4671(3) 0.0298(8) Uani 1 1 d . . .
H29 H 0.5137 0.1779 0.4848 0.036 Uiso 1 1 d R . .
C30 C 0.46310(13) 0.0979(2) 0.5277(3) 0.0322(8) Uani 1 1 d . B .
C31 C 0.41842(14) 0.0596(2) 0.5041(3) 0.0366(9) Uani 1 1 d . . .
H31 H 0.4052 0.0203 0.5447 0.044 Uiso 1 1 d R B .
C32 C 0.39366(14) 0.0806(3) 0.4193(3) 0.0413(10) Uani 1 1 d . B .
C33 C 0.41268(13) 0.1380(2) 0.3600(3) 0.0375(9) Uani 1 1 d . . .
H33 H 0.3941 0.1516 0.3031 0.045 Uiso 1 1 d R B .
C34 C 0.48925(16) 0.0817(2) 0.6224(3) 0.0422(10) Uani 1 1 d . . .
C36 C 0.46077(17) 0.2500 0.2055(4) 0.0295(11) Uani 1 2 d S . .
C37 C 0.45468(13) 0.1829(2) 0.1522(3) 0.0325(8) Uani 1 1 d . . .
H37 H 0.4601 0.1355 0.1841 0.039 Uiso 1 1 d R C .
C38 C 0.44101(14) 0.1824(2) 0.0548(3) 0.0357(9) Uani 1 1 d . C .
C39 C 0.4329(2) 0.2500 0.0054(4) 0.0384(13) Uani 1 2 d S . .
H39 H 0.4221 0.2500 -0.0606 0.046 Uiso 1 2 d SR C .
C41 C 0.54265(18) 0.2500 0.3127(3) 0.0286(11) Uani 1 2 d S . .
C42 C 0.57070(13) 0.1825(2) 0.3047(3) 0.0305(8) Uani 1 1 d . . .
H42 H 0.5533 0.1351 0.3099 0.037 Uiso 1 1 d R . .
C43 C 0.62366(13) 0.1827(2) 0.2894(3) 0.0318(8) Uani 1 1 d . . .
C44 C 0.65044(18) 0.2500 0.2818(4) 0.0315(11) Uani 1 2 d S . .
H44 H 0.6865 0.2500 0.2716 0.038 Uiso 1 2 d SR . .
C45 C 0.65127(15) 0.1084(3) 0.2818(3) 0.0455(10) Uani 1 1 d . . .
B1 B 0.4797(2) 0.2500 0.3189(4) 0.0292(12) Uani 1 2 d S . .

loop_
_atom_site_aniso_label
_atom_site_aniso_U_11
_atom_site_aniso_U_22
_atom_site_aniso_U_33
_atom_site_aniso_U_23
_atom_site_aniso_U_13
_atom_site_aniso_U_12
Rh1 0.0256(2) 0.0298(2) 0.0206(2) 0.000 0.00387(15) 0.000
O1 0.026(2) 0.057(4) 0.034(3) 0.012(2) 0.004(2) 0.007(2)
N2 0.021(2) 0.068(3) 0.018(2) 0.000 -0.0019(17) 0.000
N1 0.0214(19) 0.035(2) 0.019(2) 0.000 0.0001(16) 0.000
C1 0.022(2) 0.041(3) 0.021(3) 0.000 -0.0011(19) 0.000
C2 0.027(3) 0.072(4) 0.023(3) 0.000 0.000(2) 0.000
C3 0.031(3) 0.078(4) 0.026(3) 0.000 0.009(2) 0.000
C4 0.022(2) 0.065(4) 0.036(3) 0.000 0.001(2) 0.000
C5 0.023(2) 0.040(3) 0.025(3) 0.000 -0.002(2) 0.000
C6 0.024(3) 0.059(4) 0.025(3) 0.000 -0.003(2) 0.000
C7A 0.026(5) 0.075(7) 0.029(4) -0.009(4) -0.001(4) -0.003(5)
C8A 0.032(6) 0.115(10) 0.038(6) -0.006(6) 0.000(5) -0.028(6)
C10A 0.050(5) 0.069(6) 0.051(6) -0.017(5) 0.009(4) -0.014(5)
C7B 0.045(6) 0.059(6) 0.045(6) -0.003(5) -0.010(5) -0.016(5)
C8B 0.064(9) 0.149(15) 0.048(7) -0.027(8) 0.002(7) -0.077(10)
C10B 0.072(7) 0.049(6) 0.083(8) -0.011(6) -0.011(6) -0.014(5)
C9 0.033(4) 0.180(11) 0.034(4) 0.000 -0.012(3) 0.000
C11 0.018(2) 0.098(5) 0.020(3) 0.000 -0.001(2) 0.000
C12 0.030(2) 0.110(4) 0.040(3) 0.030(3) -0.0044(19) -0.019(2)
C13 0.040(3) 0.156(6) 0.039(3) 0.041(4) -0.010(2) -0.021(3)
C14 0.033(3) 0.205(12) 0.024(4) 0.000 -0.005(3) 0.000
C15 0.071(4) 0.099(5) 0.089(4) 0.054(4) -0.030(3) -0.036(3)
C16 0.025(3) 0.143(7) 0.023(3) 0.000 0.003(2) 0.000
O2 0.113(8) 0.040(5) 0.095(7) -0.004(5) 0.033(6) 0.003(5)
C17 0.063(8) 0.048(10) 0.025(11) 0.013(9) -0.008(9) -0.002(7)
C18 0.035(6) 0.055(10) 0.019(9) 0.003(8) -0.004(7) -0.016(5)
C19 0.023(3) 0.035(4) 0.025(4) -0.004(3) 0.008(3) 0.002(3)
C20 0.029(4) 0.045(4) 0.028(4) -0.002(3) 0.011(3) 0.001(3)
C21 0.042(4) 0.045(4) 0.027(4) -0.001(3) 0.011(3) 0.007(3)
C22 0.030(4) 0.042(4) 0.029(4) -0.008(3) 0.005(3) 0.007(3)
C23 0.046(5) 0.032(5) 0.045(5) -0.002(4) 0.011(4) -0.006(4)
C24 0.033(4) 0.048(5) 0.041(5) -0.002(4) -0.002(3) 0.012(3)
C25 0.039(4) 0.127(7) 0.051(4) 0.000 0.016(3) 0.000
C26 0.073(6) 0.246(15) 0.032(4) 0.000 0.011(4) 0.000
C27 0.040(5) 0.078(7) 0.041(5) -0.024(5) -0.003(4) 0.009(4)
F1 0.092(2) 0.0667(19) 0.0625(18) 0.0328(16) -0.0274(16) -0.0273(16)
F2 0.0435(14) 0.0770(19) 0.0605(17) 0.0157(15) -0.0149(12) 0.0008(13)
F3 0.098(2) 0.094(2) 0.0336(14) -0.0166(15) -0.0145(14) 0.0336(19)
C35 0.041(2) 0.086(4) 0.045(3) 0.007(3) -0.006(2) -0.026(3)
F4A 0.102(5) 0.110(5) 0.077(4) 0.038(4) -0.053(3) -0.075(4)
F5A 0.029(3) 0.077(5) 0.115(6) -0.031(5) 0.011(4) -0.009(3)
F6A 0.050(3) 0.044(3) 0.090(4) -0.007(3) -0.007(3) -0.019(2)
F4B 0.033(6) 0.078(7) 0.058(4) 0.029(4) -0.008(4) -0.023(4)
F5B 0.061(4) 0.099(7) 0.095(7) -0.046(5) -0.011(5) -0.021(5)
F6B 0.031(3) 0.096(6) 0.082(5) 0.022(4) -0.029(3) -0.025(3)
C40 0.061(3) 0.052(3) 0.047(3) -0.010(2) -0.010(2) 0.000(2)
F7A 0.167(6) 0.063(3) 0.050(3) -0.015(3) -0.057(4) 0.001(4)
F8A 0.154(5) 0.063(3) 0.088(4) -0.011(3) -0.002(4) -0.049(4)
F9A 0.103(5) 0.078(5) 0.155(7) -0.061(5) -0.038(4) 0.035(4)
F7B 0.142(8) 0.048(5) 0.074(6) -0.025(5) -0.024(6) 0.024(6)
F8B 0.147(7) 0.079(6) 0.062(5) -0.043(5) 0.017(6) -0.015(6)
F9B 0.113(7) 0.084(6) 0.110(7) -0.037(6) -0.029(6) -0.020(5)
F10 0.065(2) 0.067(2) 0.198(4) -0.061(3) -0.026(2) 0.0245(17)
F11 0.138(3) 0.092(2) 0.088(3) 0.045(2) 0.033(2) 0.066(2)
F12 0.0482(16) 0.0627(18) 0.136(3) 0.020(2) 0.0430(18) 0.0211(14)
C28 0.0215(16) 0.045(2) 0.0244(18) -0.0035(16) 0.0032(14) -0.0001(15)
C29 0.0235(17) 0.037(2) 0.0285(19) -0.0030(16) 0.0006(14) -0.0011(14)
C30 0.0305(18) 0.038(2) 0.0282(19) -0.0044(17) 0.0019(15) 0.0013(15)
C31 0.0350(19) 0.043(2) 0.032(2) 0.0007(18) 0.0073(16) -0.0075(17)
C32 0.0269(19) 0.062(3) 0.035(2) 0.002(2) 0.0013(16) -0.0130(18)
C33 0.0238(17) 0.059(3) 0.030(2) 0.0031(19) -0.0010(15) -0.0047(17)
C34 0.044(2) 0.045(2) 0.037(2) 0.0051(19) -0.0040(18) 0.0003(18)
C36 0.017(2) 0.044(3) 0.027(3) 0.000 0.0026(19) 0.000
C37 0.0274(18) 0.040(2) 0.0305(19) 0.0033(17) 0.0008(15) -0.0002(15)
C38 0.0282(18) 0.048(2) 0.031(2) -0.0027(18) -0.0005(15) -0.0015(16)
C39 0.032(3) 0.058(4) 0.025(3) 0.000 -0.002(2) 0.000
C41 0.024(2) 0.044(3) 0.019(2) 0.000 0.001(2) 0.000
C42 0.0268(17) 0.040(2) 0.0251(18) 0.0021(16) 0.0018(14) -0.0006(15)
C43 0.0277(18) 0.046(2) 0.0220(17) 0.0032(16) 0.0030(14) 0.0048(16)
C44 0.020(2) 0.047(3) 0.028(3) 0.000 0.002(2) 0.000
C45 0.035(2) 0.046(2) 0.055(3) 0.006(2) 0.0099(19) 0.0043(19)
B1 0.020(2) 0.039(3) 0.029(3) 0.000 0.000(2) 0.000

loop_
_atom_type_symbol
_atom_type_description
_atom_type_scat_dispersion_real
_atom_type_scat_dispersion_imag
_atom_type_scat_source
C C 0.0033 0.0016 'International Tables Vol C Tables 4.2.6.8 and 6.1.1.4'
H H 0.0000 0.0000 'International Tables Vol C Tables 4.2.6.8 and 6.1.1.4'
B B 0.0013 0.0007 'International Tables Vol C Tables 4.2.6.8 and 6.1.1.4'
N N 0.0061 0.0033 'International Tables Vol C Tables 4.2.6.8 and 6.1.1.4'
O O 0.0106 0.0060 'International Tables Vol C Tables 4.2.6.8 and 6.1.1.4'
F F 0.0171 0.0103 'International Tables Vol C Tables 4.2.6.8 and 6.1.1.4'
Rh Rh -1.1178 0.9187 'International Tables Vol C Tables 4.2.6.8 and 6.1.1.4'

loop_
_geom_angle_atom_site_label_1
_geom_angle_atom_site_label_2
_geom_angle_atom_site_label_3
_geom_angle
_geom_angle_site_symmetry_1
_geom_angle_site_symmetry_3
C17 Rh1 C17 164.1(16) 7_565 .
C17 Rh1 C16 92.9(6) 7_565 .
C17 Rh1 C16 92.9(6) . .
C17 Rh1 N1 97.8(9) 7_565 .
C17 Rh1 N1 97.8(9) . .
C16 Rh1 N1 79.98(19) . .
C17 Rh1 C20 67.3(9) 7_565 7_565
C17 Rh1 C20 97.2(9) . 7_565
C16 Rh1 C20 98.4(3) . 7_565
N1 Rh1 C20 165.0(2) . 7_565
C17 Rh1 C20 97.2(9) 7_565 .
C17 Rh1 C20 67.3(9) . .
C16 Rh1 C20 98.4(3) . .
N1 Rh1 C20 165.0(2) . .
C20 Rh1 C20 29.9(4) 7_565 .
C17 Rh1 C18 10.1(10) 7_565 7_565
C17 Rh1 C18 156.4(5) . 7_565
C16 Rh1 C18 102.5(6) . 7_565
N1 Rh1 C18 102.3(6) . 7_565
C20 Rh1 C18 63.3(7) 7_565 7_565
C20 Rh1 C18 92.6(7) . 7_565
C17 Rh1 C18 156.4(5) 7_565 .
C17 Rh1 C18 10.1(10) . .
C16 Rh1 C18 102.5(6) . .
N1 Rh1 C18 102.3(6) . .
C20 Rh1 C18 92.6(7) 7_565 .
C20 Rh1 C18 63.3(7) . .
C18 Rh1 C18 147.4(11) 7_565 .
C17 Rh1 C19 36.5(9) 7_565 7_565
C17 Rh1 C19 130.6(10) . 7_565
C16 Rh1 C19 80.4(2) . 7_565
N1 Rh1 C19 128.20(18) . 7_565
C20 Rh1 C19 37.5(3) 7_565 7_565
C20 Rh1 C19 65.5(3) . 7_565
C18 Rh1 C19 38.2(7) 7_565 7_565
C18 Rh1 C19 128.6(7) . 7_565
C17 Rh1 C19 130.6(10) 7_565 .
C17 Rh1 C19 36.5(9) . .
C16 Rh1 C19 80.4(2) . .
N1 Rh1 C19 128.20(18) . .
C20 Rh1 C19 65.5(3) 7_565 .
C20 Rh1 C19 37.5(3) . .
C18 Rh1 C19 128.6(7) 7_565 .
C18 Rh1 C19 38.2(7) . .
C19 Rh1 C19 94.5(4) 7_565 .
C17 Rh1 C21 96.3(7) 7_565 .
C17 Rh1 C21 69.4(7) . .
C16 Rh1 C21 136.8(3) . .
N1 Rh1 C21 139.5(2) . .
C20 Rh1 C21 48.6(3) 7_565 .
C20 Rh1 C21 38.6(3) . .
C18 Rh1 C21 87.2(6) 7_565 .
C18 Rh1 C21 60.2(6) . .
C19 Rh1 C21 82.5(3) 7_565 .
C19 Rh1 C21 61.8(3) . .
C17 Rh1 C21 69.4(7) 7_565 7_565
C17 Rh1 C21 96.3(7) . 7_565
C16 Rh1 C21 136.8(3) . 7_565
N1 Rh1 C21 139.5(2) . 7_565
C20 Rh1 C21 38.6(3) 7_565 7_565
C20 Rh1 C21 48.6(3) . 7_565
C18 Rh1 C21 60.2(6) 7_565 7_565
C18 Rh1 C21 87.2(6) . 7_565
C19 Rh1 C21 61.8(3) 7_565 7_565
C19 Rh1 C21 82.5(3) . 7_565
C21 Rh1 C21 27.0(4) . 7_565
O1 O1 C16 67.0(3) 7_565 .
C1 N2 C16 119.2(4) . .
C1 N2 C11 121.6(4) . .
C16 N2 C11 119.2(4) . .
C1 N1 C5 118.0(4) . .
C1 N1 Rh1 111.2(3) . .
C5 N1 Rh1 130.8(3) . .
N1 C1 N2 116.7(4) . .
N1 C1 C2 123.1(4) . .
N2 C1 C2 120.2(4) . .
C3 C2 C1 118.2(5) . .
C3 C2 H2 120.9 . .
C1 C2 H2 120.9 . .
C2 C3 C4 119.6(5) . .
C2 C3 H3 120.2 . .
C4 C3 H3 120.2 . .
C5 C4 C3 119.8(5) . .
C5 C4 H4 120.1 . .
C3 C4 H4 120.2 . .
N1 C5 C4 121.3(5) . .
N1 C5 C6 121.0(4) . .
C4 C5 C6 117.8(4) . .
C7A C6 C7A 103.5(9) 7_565 .
C7A C6 C7B 120.7(7) 7_565 .
C7B C6 C7B 122.7(9) 7_565 .
C7A C6 C5 121.8(5) 7_565 .
C7A C6 C5 121.8(5) . .
C7B C6 C5 116.5(4) 7_565 .
C7B C6 C5 116.5(4) . .
C6 C7A C8A 122.5(9) . .
C6 C7A C10A 122.1(7) . .
C8A C7A C10A 115.4(9) . .
C9 C8A C7A 121.2(11) . .
C9 C8A H8A 122.4 . .
C7A C8A H8A 116.4 . .
C9 C8A H8B 101.9 . .
C7A C8A H8B 108.8 . .
H8A C8A H8B 58.9 . .
C7A C10A H10A 109.5 . .
C7A C10A H10B 109.4 . .
H10A C10A H10B 109.5 . .
C7A C10A H10C 109.5 . .
H10A C10A H10C 109.5 . .
H10B C10A H10C 109.5 . .
C7A C10A H10D 136.9 . .
H10A C10A H10D 60.4 . .
H10B C10A H10D 50.8 . .
H10C C10A H10D 113.3 . .
C8B C7B C6 113.4(9) . .
C8B C7B C10B 123.2(9) . .
C6 C7B C10B 123.0(8) . .
C7B C8B C9 122.5(11) . .
C7B C8B H8A 112.3 . .
C9 C8B H8A 92.8 . .
C7B C8B H8B 120.9 . .
C9 C8B H8B 116.7 . .
H8A C8B H8B 62.6 . .
C7B C10B H10A 96.2 . .
C7B C10B H10B 88.9 . .
H10A C10B H10B 83.5 . .
C7B C10B H10D 109.4 . .
H10A C10B H10D 52.1 . .
C7B C10B H10E 109.6 . .
H10A C10B H10E 67.4 . .
H10B C10B H10E 146.6 . .
H10D C10B H10E 109.5 . .
C7B C10B H10F 109.4 . .
H10A C10B H10F 153.2 . .
H10B C10B H10F 88.9 . .
H10D C10B H10F 109.5 . .
H10E C10B H10F 109.5 . .
C8A C9 C8A 109.4(13) 7_565 .
C8A C9 C8B 119.2(8) . 7_565
C8A C9 C8B 119.2(8) 7_565 .
C8B C9 C8B 113.0(10) 7_565 .
C8A C9 H9 120.9 7_565 .
C8A C9 H9 120.9 . .
C8B C9 H9 119.9 7_565 .
C8B C9 H9 119.9 . .
C12 C11 C12 124.2(6) 7_565 .
C12 C11 N2 117.9(3) 7_565 .
C12 C11 N2 117.9(3) . .
C11 C12 C13 116.2(6) . .
C11 C12 C15 122.1(4) . .
C13 C12 C15 121.7(5) . .
C14 C13 C12 121.4(6) . .
C14 C13 H13 119.3 . .
C12 C13 H13 119.3 . .
C13 C14 C13 120.5(7) 7_565 .
C13 C14 H14 119.7 7_565 .
C13 C14 H14 119.7 . .
C12 C15 H15A 109.5 . .
C12 C15 H15B 109.5 . .
H15A C15 H15B 109.5 . .
C12 C15 H15C 109.5 . .
H15A C15 H15C 109.5 . .
H15B C15 H15C 109.5 . .
O1 C16 O1 45.9(5) 7_565 .
O1 C16 N2 118.3(5) 7_565 .
O1 C16 N2 118.3(5) . .
O1 C16 Rh1 122.8(4) 7_565 .
O1 C16 Rh1 122.8(4) . .
N2 C16 Rh1 112.9(4) . .
C17 O2 H23A 152.0 . .
C17 O2 H23C 96.6 . .
H23A O2 H23C 70.8 . .
O2 C17 Rh1 178(2) . .
C22 C18 C19 110.1(18) . .
C22 C18 C23 128.3(17) . .
C19 C18 C23 120(2) . .
C22 C18 Rh1 77.4(15) . .
C19 C18 Rh1 72.4(12) . .
C23 C18 Rh1 127.2(13) . .
C20 C19 C18 105.6(13) . .
C20 C19 C24 125.0(7) . .
C18 C19 C24 129.3(13) . .
C20 C19 Rh1 68.2(4) . .
C18 C19 Rh1 69.4(14) . .
C24 C19 Rh1 127.7(5) . .
C25 C20 C19 120.1(6) 7_565 .
C25 C20 C19 120.1(6) . .
C25 C20 C21 130.5(7) 7_565 .
C25 C20 C21 130.5(7) . .
C19 C20 C21 106.7(6) . .
C25 C20 Rh1 131.2(5) 7_565 .
C25 C20 Rh1 131.2(5) . .
C19 C20 Rh1 74.3(4) . .
C21 C20 Rh1 74.5(4) . .
C26 C21 C22 117.0(8) 7_565 .
C26 C21 C22 117.0(8) . .
C26 C21 C20 131.5(8) 7_565 .
C26 C21 C20 131.5(8) . .
C22 C21 C20 109.2(7) . .
C26 C21 Rh1 138.1(5) 7_565 .
C26 C21 Rh1 138.1(5) . .
C22 C21 Rh1 75.1(4) . .
C20 C21 Rh1 66.9(4) . .
C21 C22 C18 107.5(12) . .
C21 C22 C27 126.6(8) . .
C18 C22 C27 125.1(13) . .
C21 C22 Rh1 69.8(4) . .
C18 C22 Rh1 67.1(12) . .
C27 C22 Rh1 136.1(5) . .
C18 C23 H23A 109.5 . .
C18 C23 H23B 109.4 . .
H23A C23 H23B 109.5 . .
C18 C23 H23C 109.5 . .
H23A C23 H23C 109.5 . .
H23B C23 H23C 109.5 . .
C19 C24 H24A 109.5 . .
C19 C24 H24B 109.5 . .
H24A C24 H24B 109.5 . .
C19 C24 H24C 109.5 . .
H24A C24 H24C 109.5 . .
H24B C24 H24C 109.5 . .
C20 C25 H25A 111.6 . .
C20 C25 H25B 109.5 . .
H25A C25 H25B 104.6 . .
C20 C25 H25C 109.5 . .
H25A C25 H25C 112.0 . .
H25B C25 H25C 109.5 . .
C21 C26 H26A 109.4 . .
C21 C26 H26B 109.5 . .
H26A C26 H26B 109.5 . .
C21 C26 H26C 109.5 . .
H26A C26 H26C 109.5 . .
H26B C26 H26C 109.4 . .
C22 C27 H27A 109.6 . .
C22 C27 H27B 109.3 . .
H27A C27 H27B 109.5 . .
C22 C27 H27C 109.5 . .
H27A C27 H27C 109.5 . .
H27B C27 H27C 109.5 . .
F5B C35 F5A 122.6(9) . .
F5B C35 F4A 63.2(7) . .
F5A C35 F4A 112.5(6) . .
F5B C35 F4B 116.2(9) . .
F4A C35 F4B 130.2(8) . .
F5B C35 F6B 109.5(7) . .
F5A C35 F6B 75.7(6) . .
F4A C35 F6B 48.7(5) . .
F4B C35 F6B 96.8(6) . .
F5A C35 F6A 99.2(6) . .
F4A C35 F6A 98.8(6) . .
F4B C35 F6A 84.5(7) . .
F6B C35 F6A 136.9(5) . .
F5B C35 C32 114.8(6) . .
F5A C35 C32 116.7(7) . .
F4A C35 C32 115.5(4) . .
F4B C35 C32 108.9(7) . .
F6B C35 C32 108.9(5) . .
F6A C35 C32 111.3(4) . .
F9A C40 F9B 131.2(8) . .
F9A C40 F7A 107.4(6) . .
F9B C40 F7A 59.4(7) . .
F9B C40 F7B 106.1(8) . .
F7A C40 F7B 128.7(7) . .
F9A C40 F8B 64.5(7) . .
F9B C40 F8B 105.3(8) . .
F7A C40 F8B 48.9(6) . .
F7B C40 F8B 102.6(8) . .
F9A C40 F8A 106.2(6) . .
F7A C40 F8A 100.9(5) . .
F7B C40 F8A 67.3(7) . .
F8B C40 F8A 134.0(6) . .
F9A C40 C38 113.8(5) . .
F9B C40 C38 113.9(6) . .
F7A C40 C38 115.4(4) . .
F7B C40 C38 115.2(6) . .
F8B C40 C38 112.6(6) . .
F8A C40 C38 112.0(4) . .
C29 C28 C33 114.8(3) . .
C29 C28 B1 121.0(3) . .
C33 C28 B1 123.8(4) . .
C30 C29 C28 123.4(3) . .
C30 C29 H29 118.3 . .
C28 C29 H29 118.3 . .
C29 C30 C31 120.7(3) . .
C29 C30 C34 119.5(3) . .
C31 C30 C34 119.7(3) . .
C32 C31 C30 117.5(4) . .
C32 C31 H31 121.3 . .
C30 C31 H31 121.3 . .
C31 C32 C33 121.5(3) . .
C31 C32 C35 118.0(4) . .
C33 C32 C35 120.5(4) . .
C32 C33 C28 122.2(4) . .
C32 C33 H33 118.9 . .
C28 C33 H33 118.9 . .
F3 C34 F1 108.1(4) . .
F3 C34 F2 104.8(4) . .
F1 C34 F2 105.6(3) . .
F3 C34 C30 112.0(3) . .
F1 C34 C30 113.6(3) . .
F2 C34 C30 112.2(3) . .
C37 C36 C37 115.0(5) 7_565 .
C37 C36 B1 122.3(2) 7_565 .
C37 C36 B1 122.3(2) . .
C38 C37 C36 122.8(4) . .
C38 C37 H37 118.6 . .
C36 C37 H37 118.6 . .
C39 C38 C37 120.6(4) . .
C39 C38 C40 119.8(4) . .
C37 C38 C40 119.6(4) . .
C38 C39 C38 118.1(5) 7_565 .
C38 C39 H39 120.9 7_565 .
C38 C39 H39 120.9 . .
C42 C41 C42 116.0(4) 7_565 .
C42 C41 B1 121.8(2) 7_565 .
C42 C41 B1 121.8(2) . .
C41 C42 C43 121.8(4) . .
C41 C42 H42 119.1 . .
C43 C42 H42 119.1 . .
C44 C43 C42 121.1(4) . .
C44 C43 C45 119.9(3) . .
C42 C43 C45 119.0(3) . .
C43 C44 C43 118.2(5) 7_565 .
C43 C44 H44 120.9 7_565 .
C43 C44 H44 120.9 . .
F10 C45 F12 106.3(4) . .
F10 C45 F11 105.3(4) . .
F12 C45 F11 105.1(4) . .
F10 C45 C43 113.1(4) . .
F12 C45 C43 114.2(4) . .
F11 C45 C43 112.1(4) . .
C36 B1 C28 113.3(3) . 7_565
C36 B1 C28 113.3(3) . .
C28 B1 C28 103.3(4) 7_565 .
C36 B1 C41 104.5(4) . .
C28 B1 C41 111.3(3) 7_565 .
C28 B1 C41 111.3(3) . .

loop_
_geom_bond_atom_site_label_1
_geom_bond_atom_site_label_2
_geom_bond_distance
_geom_bond_site_symmetry_2
Rh1 C17 1.95(3) 7_565
Rh1 C17 1.95(3) .
Rh1 C16 2.000(6) .
Rh1 N1 2.146(4) .
Rh1 C20 2.160(7) 7_565
Rh1 C20 2.160(7) .
Rh1 C18 2.20(3) 7_565
Rh1 C18 2.20(3) .
Rh1 C19 2.241(7) 7_565
Rh1 C19 2.241(7) .
Rh1 C21 2.262(7) .
Rh1 C21 2.262(7) 7_565
Rh1 C22 2.330(7) .
Rh1 C22 2.330(7) 7_565
O1 O1 0.991(10) 7_565
O1 C16 1.270(7) .
N2 C1 1.383(6) .
N2 C16 1.392(7) .
N2 C11 1.449(7) .
N1 C1 1.345(6) .
N1 C5 1.362(6) .
C1 C2 1.389(7) .
C2 C3 1.371(8) .
C2 H2 0.9500 .
C3 C4 1.381(8) .
C3 H3 0.9500 .
C4 C5 1.380(7) .
C4 H4 0.9500 .
C5 C6 1.497(7) .
C6 C7A 1.354(9) 7_565
C6 C7A 1.354(9) .
C6 C7B 1.429(9) 7_565
C6 C7B 1.429(9) .
C7A C8A 1.375(11) .
C7A C10A 1.492(12) .
C8A C9 1.282(11) .
C8A H8A 0.9500 .
C10A H10A 0.9800 .
C10A H10B 0.9800 .
C10A H10C 0.9800 .
C7B C8B 1.425(12) .
C7B C10B 1.522(12) .
C8B C9 1.436(13) .
C8B H8B 0.9500 .
C10B H10D 0.9800 .
C10B H10E 0.9800 .
C10B H10F 0.9800 .
C9 C8A 1.282(11) 7_565
C9 C8B 1.436(13) 7_565
C9 H9 0.9498 .
C11 C12 1.387(6) 7_565
C11 C12 1.387(6) .
C12 C13 1.404(7) .
C12 C15 1.482(8) .
C13 C14 1.364(7) .
C13 H13 0.9500 .
C14 C13 1.364(7) 7_565
C14 H14 0.9500 .
C15 H15A 0.9800 .
C15 H15B 0.9800 .
C15 H15C 0.9800 .
C16 O1 1.270(7) 7_565
O2 C17 1.05(3) .
C18 C22 1.39(3) .
C18 C19 1.45(3) .
C18 C23 1.53(3) .
C19 C20 1.418(10) .
C19 C24 1.489(10) .
C20 C25 1.375(9) 7_565
C20 C25 1.375(9) .
C20 C21 1.466(11) .
C21 C26 1.356(10) 7_565
C21 C26 1.356(10) .
C21 C22 1.387(11) .
C22 C27 1.476(11) .
C23 H23A 0.9800 .
C23 H23B 0.9800 .
C23 H23C 0.9800 .
C24 H24A 0.9800 .
C24 H24B 0.9800 .
C24 H24C 0.9800 .
C25 H25A 0.9765 .
C25 H25B 0.9800 .
C25 H25C 0.9800 .
C26 H26A 0.9800 .
C26 H26B 0.9800 .
C26 H26C 0.9800 .
C27 H27A 0.9800 .
C27 H27B 0.9800 .
C27 H27C 0.9800 .
F1 C34 1.323(5) .
F2 C34 1.338(5) .
F3 C34 1.323(5) .
C35 F5B 1.163(9) .
C35 F5A 1.286(9) .
C35 F4A 1.300(6) .
C35 F4B 1.341(10) .
C35 F6B 1.423(8) .
C35 F6A 1.447(7) .
C35 C32 1.496(6) .
C40 F9A 1.272(7) .
C40 F9B 1.275(10) .
C40 F7A 1.318(6) .
C40 F7B 1.320(10) .
C40 F8B 1.332(9) .
C40 F8A 1.353(7) .
C40 C38 1.474(6) .
F10 C45 1.303(5) .
F11 C45 1.315(5) .
F12 C45 1.312(5) .
C28 C29 1.395(5) .
C28 C33 1.401(5) .
C28 B1 1.641(5) .
C29 C30 1.380(5) .
C29 H29 0.9500 .
C30 C31 1.382(5) .
C30 C34 1.496(5) .
C31 C32 1.382(6) .
C31 H31 0.9500 .
C32 C33 1.386(6) .
C33 H33 0.9500 .
C36 C37 1.394(5) 7_565
C36 C37 1.394(5) .
C36 B1 1.635(8) .
C37 C38 1.385(5) .
C37 H37 0.9500 .
C38 C39 1.381(5) .
C39 C38 1.381(5) 7_565
C39 H39 0.9500 .
C41 C42 1.394(4) 7_565
C41 C42 1.394(4) .
C41 B1 1.643(7) .
C42 C43 1.396(5) .
C42 H42 0.9500 .
C43 C44 1.374(5) .
C43 C45 1.492(6) .
C44 C43 1.374(4) 7_565
C44 H44 0.9500 .
B1 C28 1.641(5) 7_565

loop_
_geom_torsion_atom_site_label_1
_geom_torsion_atom_site_label_2
_geom_torsion_atom_site_label_3
_geom_torsion_atom_site_label_4
_geom_torsion
_geom_torsion_site_symmetry_1
_geom_torsion_site_symmetry_4
C17 Rh1 N1 C1 -91.6(7) 7_565 .
C17 Rh1 N1 C1 91.6(7) . .
C16 Rh1 N1 C1 0.0 . .
C20 Rh1 N1 C1 -85.0(9) 7_565 .
C20 Rh1 N1 C1 85.0(9) . .
C18 Rh1 N1 C1 -100.8(6) 7_565 .
C18 Rh1 N1 C1 100.8(6) . .
C19 Rh1 N1 C1 -69.2(2) 7_565 .
C19 Rh1 N1 C1 69.2(2) . .
C21 Rh1 N1 C1 159.0(3) . .
C21 Rh1 N1 C1 -159.0(3) 7_565 .
C17 Rh1 N1 C5 88.4(7) 7_565 .
C17 Rh1 N1 C5 -88.4(7) . .
C16 Rh1 N1 C5 180.0 . .
C20 Rh1 N1 C5 95.0(9) 7_565 .
C20 Rh1 N1 C5 -95.0(9) . .
C18 Rh1 N1 C5 79.2(6) 7_565 .
C18 Rh1 N1 C5 -79.2(6) . .
C19 Rh1 N1 C5 110.8(2) 7_565 .
C19 Rh1 N1 C5 -110.8(2) . .
C21 Rh1 N1 C5 -21.0(3) . .
C21 Rh1 N1 C5 21.0(3) 7_565 .
C5 N1 C1 N2 180.0 . .
Rh1 N1 C1 N2 0.0 . .
C5 N1 C1 C2 0.000(1) . .
Rh1 N1 C1 C2 180.000(1) . .
C16 N2 C1 N1 0.000(1) . .
C11 N2 C1 N1 180.0 . .
C16 N2 C1 C2 180.000(1) . .
C11 N2 C1 C2 0.000(1) . .
N1 C1 C2 C3 0.000(1) . .
N2 C1 C2 C3 180.000(1) . .
C1 C2 C3 C4 0.000(2) . .
C2 C3 C4 C5 0.000(2) . .
C1 N1 C5 C4 0.000(1) . .
Rh1 N1 C5 C4 180.0 . .
C1 N1 C5 C6 180.0 . .
Rh1 N1 C5 C6 0.000(1) . .
C3 C4 C5 N1 0.000(1) . .
C3 C4 C5 C6 180.000(1) . .
N1 C5 C6 C7A -112.5(6) . 7_565
C4 C5 C6 C7A 67.5(6) . 7_565
N1 C5 C6 C7A 112.5(6) . .
C4 C5 C6 C7A -67.5(6) . .
N1 C5 C6 C7B -78.7(6) . 7_565
C4 C5 C6 C7B 101.3(6) . 7_565
N1 C5 C6 C7B 78.7(6) . .
C4 C5 C6 C7B -101.3(6) . .
C7A C6 C7A C8A 33.6(14) 7_565 .
C7B C6 C7A C8A 7.1(16) 7_565 .
C7B C6 C7A C8A -96.0(15) . .
C5 C6 C7A C8A 175.4(8) . .
C7A C6 C7A C10A -149.4(6) 7_565 .
C7B C6 C7A C10A -175.9(7) 7_565 .
C7B C6 C7A C10A 81.1(14) . .
C5 C6 C7A C10A -7.5(12) . .
C6 C7A C8A C9 -1.2(18) . .
C10A C7A C8A C9 -178.5(10) . .
C7A C6 C7B C8B 7.3(15) 7_565 .
C7A C6 C7B C8B 67.9(13) . .
C7B C6 C7B C8B -27.9(17) 7_565 .
C5 C6 C7B C8B 176.2(8) . .
C7A C6 C7B C10B -166.1(8) 7_565 .
C7A C6 C7B C10B -105.4(17) . .
C7B C6 C7B C10B 158.8(6) 7_565 .
C5 C6 C7B C10B 2.8(13) . .
C6 C7B C8B C9 -2.6(17) . .
C10B C7B C8B C9 170.7(10) . .
C7A C8A C9 C8A -33.9(19) . 7_565
C7A C8A C9 C8B -4(2) . 7_565
C7A C8A C9 C8B 81.5(18) . .
C7B C8B C9 C8A -3(2) . 7_565
C7B C8B C9 C8A -80(2) . .
C7B C8B C9 C8B 29(2) . 7_565
C1 N2 C11 C12 -90.8(4) . 7_565
C16 N2 C11 C12 89.2(4) . 7_565
C1 N2 C11 C12 90.8(4) . .
C16 N2 C11 C12 -89.2(4) . .
C12 C11 C12 C13 0.2(8) 7_565 .
N2 C11 C12 C13 178.5(4) . .
C12 C11 C12 C15 -179.5(4) 7_565 .
N2 C11 C12 C15 -1.1(7) . .
C11 C12 C13 C14 -1.3(8) . .
C15 C12 C13 C14 178.3(6) . .
C12 C13 C14 C13 2.5(11) . 7_565
O1 O1 C16 N2 -103.2(3) 7_565 .
O1 O1 C16 Rh1 105.9(3) 7_565 .
C1 N2 C16 O1 153.7(3) . 7_565
C11 N2 C16 O1 -26.3(3) . 7_565
C1 N2 C16 O1 -153.7(3) . .
C11 N2 C16 O1 26.3(3) . .
C1 N2 C16 Rh1 0.000(1) . .
C11 N2 C16 Rh1 180.0 . .
C17 Rh1 C16 O1 -54.9(10) 7_565 7_565
C17 Rh1 C16 O1 110.3(10) . 7_565
N1 Rh1 C16 O1 -152.3(3) . 7_565
C20 Rh1 C16 O1 12.6(4) 7_565 7_565
C20 Rh1 C16 O1 42.8(4) . 7_565
C18 Rh1 C16 O1 -51.8(8) 7_565 7_565
C18 Rh1 C16 O1 107.2(7) . 7_565
C19 Rh1 C16 O1 -20.5(4) 7_565 7_565
C19 Rh1 C16 O1 75.8(4) . 7_565
C21 Rh1 C16 O1 47.6(4) . 7_565
C21 Rh1 C16 O1 7.8(5) 7_565 7_565
C17 Rh1 C16 O1 -110.3(10) 7_565 .
C17 Rh1 C16 O1 54.9(10) . .
N1 Rh1 C16 O1 152.3(3) . .
C20 Rh1 C16 O1 -42.8(4) 7_565 .
C20 Rh1 C16 O1 -12.6(4) . .
C18 Rh1 C16 O1 -107.2(7) 7_565 .
C18 Rh1 C16 O1 51.8(8) . .
C19 Rh1 C16 O1 -75.8(4) 7_565 .
C19 Rh1 C16 O1 20.5(4) . .
C21 Rh1 C16 O1 -7.8(5) . .
C21 Rh1 C16 O1 -47.6(4) 7_565 .
C17 Rh1 C16 N2 97.4(9) 7_565 .
C17 Rh1 C16 N2 -97.4(9) . .
N1 Rh1 C16 N2 0.0 . .
C20 Rh1 C16 N2 164.9(2) 7_565 .
C20 Rh1 C16 N2 -164.9(2) . .
C18 Rh1 C16 N2 100.5(7) 7_565 .
C18 Rh1 C16 N2 -100.5(7) . .
C19 Rh1 C16 N2 131.84(18) 7_565 .
C19 Rh1 C16 N2 -131.84(18) . .
C21 Rh1 C16 N2 -160.1(3) . .
C21 Rh1 C16 N2 160.1(3) 7_565 .
C17 Rh1 C18 C22 -42.2(11) 7_565 .
C17 Rh1 C18 C22 170(10) . .
C16 Rh1 C18 C22 -172.1(9) . .
N1 Rh1 C18 C22 105.6(9) . .
C20 Rh1 C18 C22 -72.9(10) 7_565 .
C20 Rh1 C18 C22 -78.9(9) . .
C18 Rh1 C18 C22 -33(3) 7_565 .
C19 Rh1 C18 C22 -84.5(12) 7_565 .
C19 Rh1 C18 C22 -116.1(14) . .
C21 Rh1 C18 C22 -34.9(7) . .
C21 Rh1 C18 C22 -34.6(10) 7_565 .
C17 Rh1 C18 C19 73.9(16) 7_565 .
C17 Rh1 C18 C19 -74(9) . .
C16 Rh1 C18 C19 -56.0(8) . .
N1 Rh1 C18 C19 -138.3(7) . .
C20 Rh1 C18 C19 43.2(8) 7_565 .
C20 Rh1 C18 C19 37.2(6) . .
C18 Rh1 C18 C19 83(3) 7_565 .
C19 Rh1 C18 C19 31.6(11) 7_565 .
C21 Rh1 C18 C19 81.2(8) . .
C21 Rh1 C18 C19 81.5(8) 7_565 .
C17 Rh1 C18 C23 -171(2) 7_565 .
C17 Rh1 C18 C23 41(8) . .
C16 Rh1 C18 C23 59.1(19) . .
N1 Rh1 C18 C23 -23.2(19) . .
C20 Rh1 C18 C23 158.3(18) 7_565 .
C20 Rh1 C18 C23 152(2) . .
C18 Rh1 C18 C23 -161.5(10) 7_565 .
C19 Rh1 C18 C23 146.7(14) 7_565 .
C19 Rh1 C18 C23 115(2) . .
C21 Rh1 C18 C23 -164(2) . .
C21 Rh1 C18 C23 -163.5(18) 7_565 .
C22 C18 C19 C20 10(2) . .
C23 C18 C19 C20 177.9(15) . .
Rh1 C18 C19 C20 -58.8(6) . .
C22 C18 C19 C24 -168.7(11) . .
C23 C18 C19 C24 -1(3) . .
Rh1 C18 C19 C24 122.4(12) . .
C22 C18 C19 Rh1 68.9(18) . .
C23 C18 C19 Rh1 -123.4(18) . .
C17 Rh1 C19 C20 -32.1(9) 7_565 .
C17 Rh1 C19 C20 133.9(11) . .
C16 Rh1 C19 C20 -117.7(4) . .
N1 Rh1 C19 C20 173.3(4) . .
C20 Rh1 C19 C20 -13.8(3) 7_565 .
C18 Rh1 C19 C20 -19.3(9) 7_565 .
C18 Rh1 C19 C20 117.5(10) . .
C19 Rh1 C19 C20 -38.3(5) 7_565 .
C21 Rh1 C19 C20 40.8(4) . .
C21 Rh1 C19 C20 22.5(4) 7_565 .
C17 Rh1 C19 C18 -149.6(9) 7_565 .
C17 Rh1 C19 C18 16.4(16) . .
C16 Rh1 C19 C18 124.9(9) . .
N1 Rh1 C19 C18 55.9(10) . .
C20 Rh1 C19 C18 -131.2(10) 7_565 .
C20 Rh1 C19 C18 -117.5(10) . .
C18 Rh1 C19 C18 -136.7(16) 7_565 .
C19 Rh1 C19 C18 -155.7(9) 7_565 .
C21 Rh1 C19 C18 -76.7(9) . .
C21 Rh1 C19 C18 -95.0(9) 7_565 .
C17 Rh1 C19 C24 86.0(10) 7_565 .
C17 Rh1 C19 C24 -108.0(12) . .
C16 Rh1 C19 C24 0.5(6) . .
N1 Rh1 C19 C24 -68.5(7) . .
C20 Rh1 C19 C24 104.4(7) 7_565 .
C20 Rh1 C19 C24 118.1(8) . .
C18 Rh1 C19 C24 98.9(10) 7_565 .
C18 Rh1 C19 C24 -124.4(12) . .
C19 Rh1 C19 C24 79.9(7) 7_565 .
C21 Rh1 C19 C24 158.9(7) . .
C21 Rh1 C19 C24 140.6(7) 7_565 .
C18 C19 C20 C25 -171.5(12) . 7_565
C24 C19 C20 C25 7.3(11) . 7_565
Rh1 C19 C20 C25 128.9(7) . 7_565
C18 C19 C20 C25 -171.5(12) . .
C24 C19 C20 C25 7.3(11) . .
Rh1 C19 C20 C25 128.9(7) . .
C18 C19 C20 C21 -8.4(13) . .
C24 C19 C20 C21 170.5(7) . .
Rh1 C19 C20 C21 -68.0(5) . .
C18 C19 C20 Rh1 59.6(11) . .
C24 C19 C20 Rh1 -121.5(7) . .
C17 Rh1 C20 C25 39.5(10) 7_565 7_565
C17 Rh1 C20 C25 -144.2(10) . 7_565
C16 Rh1 C20 C25 -54.5(7) . 7_565
N1 Rh1 C20 C25 -137.1(7) . 7_565
C20 Rh1 C20 C25 37.7(7) 7_565 7_565
C18 Rh1 C20 C25 48.6(9) 7_565 7_565
C18 Rh1 C20 C25 -154.4(10) . 7_565
C19 Rh1 C20 C25 20.8(7) 7_565 7_565
C19 Rh1 C20 C25 -116.5(9) . 7_565
C21 Rh1 C20 C25 130.7(9) . 7_565
C21 Rh1 C20 C25 93.9(8) 7_565 7_565
C17 Rh1 C20 C25 39.5(10) 7_565 .
C17 Rh1 C20 C25 -144.2(10) . .
C16 Rh1 C20 C25 -54.5(7) . .
N1 Rh1 C20 C25 -137.1(7) . .
C20 Rh1 C20 C25 37.7(7) 7_565 .
C18 Rh1 C20 C25 48.6(9) 7_565 .
C18 Rh1 C20 C25 -154.4(10) . .
C19 Rh1 C20 C25 20.8(7) 7_565 .
C19 Rh1 C20 C25 -116.5(9) . .
C21 Rh1 C20 C25 130.7(9) . .
C21 Rh1 C20 C25 93.9(8) 7_565 .
C17 Rh1 C20 C19 156.0(8) 7_565 .
C17 Rh1 C20 C19 -27.7(8) . .
C16 Rh1 C20 C19 62.0(4) . .
N1 Rh1 C20 C19 -20.6(11) . .
C20 Rh1 C20 C19 154.2(4) 7_565 .
C18 Rh1 C20 C19 165.0(7) 7_565 .
C18 Rh1 C20 C19 -37.9(8) . .
C19 Rh1 C20 C19 137.3(6) 7_565 .
C21 Rh1 C20 C19 -112.8(6) . .
C21 Rh1 C20 C19 -149.6(6) 7_565 .
C17 Rh1 C20 C21 -91.2(8) 7_565 .
C17 Rh1 C20 C21 85.1(8) . .
C16 Rh1 C20 C21 174.7(4) . .
N1 Rh1 C20 C21 92.2(9) . .
C20 Rh1 C20 C21 -93.0(4) 7_565 .
C18 Rh1 C20 C21 -82.2(7) 7_565 .
C18 Rh1 C20 C21 74.9(8) . .
C19 Rh1 C20 C21 -109.9(5) 7_565 .
C19 Rh1 C20 C21 112.8(6) . .
C21 Rh1 C20 C21 -36.8(6) 7_565 .
C25 C20 C21 C26 3.3(13) 7_565 7_565
C25 C20 C21 C26 3.3(13) . 7_565
C19 C20 C21 C26 -157.4(7) . 7_565
Rh1 C20 C21 C26 134.7(8) . 7_565
C25 C20 C21 C26 3.3(13) 7_565 .
C25 C20 C21 C26 3.3(13) . .
C19 C20 C21 C26 -157.4(7) . .
Rh1 C20 C21 C26 134.7(8) . .
C25 C20 C21 C22 164.9(7) 7_565 .
C25 C20 C21 C22 164.9(7) . .
C19 C20 C21 C22 4.2(8) . .
Rh1 C20 C21 C22 -63.7(5) . .
C25 C20 C21 Rh1 -131.4(8) 7_565 .
C25 C20 C21 Rh1 -131.4(8) . .
C19 C20 C21 Rh1 67.9(5) . .
C17 Rh1 C21 C26 -33.6(13) 7_565 7_565
C17 Rh1 C21 C26 153.8(14) . 7_565
C16 Rh1 C21 C26 -134.8(8) . 7_565
N1 Rh1 C21 C26 76.3(10) . 7_565
C20 Rh1 C21 C26 -85.6(10) 7_565 7_565
C20 Rh1 C21 C26 -127.2(11) . 7_565
C18 Rh1 C21 C26 -29.4(12) 7_565 7_565
C18 Rh1 C21 C26 149.3(13) . 7_565
C19 Rh1 C21 C26 -67.5(9) 7_565 7_565
C19 Rh1 C21 C26 -166.7(10) . 7_565
C21 Rh1 C21 C26 -30.0(10) 7_565 7_565
C17 Rh1 C21 C26 -33.6(13) 7_565 .
C17 Rh1 C21 C26 153.8(14) . .
C16 Rh1 C21 C26 -134.8(8) . .
N1 Rh1 C21 C26 76.3(10) . .
C20 Rh1 C21 C26 -85.6(10) 7_565 .
C20 Rh1 C21 C26 -127.2(11) . .
C18 Rh1 C21 C26 -29.4(12) 7_565 .
C18 Rh1 C21 C26 149.3(13) . .
C19 Rh1 C21 C26 -67.5(9) 7_565 .
C19 Rh1 C21 C26 -166.7(10) . .
C21 Rh1 C21 C26 -30.0(10) 7_565 .
C17 Rh1 C21 C22 -147.6(10) 7_565 .
C17 Rh1 C21 C22 39.9(10) . .
C16 Rh1 C21 C22 111.2(4) . .
N1 Rh1 C21 C22 -37.7(6) . .
C20 Rh1 C21 C22 160.4(6) 7_565 .
C20 Rh1 C21 C22 118.9(6) . .
C18 Rh1 C21 C22 -143.4(8) 7_565 .
C18 Rh1 C21 C22 35.4(9) . .
C19 Rh1 C21 C22 178.5(5) 7_565 .
C19 Rh1 C21 C22 79.3(5) . .
C21 Rh1 C21 C22 -144.0(4) 7_565 .
C17 Rh1 C21 C20 93.6(10) 7_565 .
C17 Rh1 C21 C20 -79.0(10) . .
C16 Rh1 C21 C20 -7.6(6) . .
N1 Rh1 C21 C20 -156.5(3) . .
C20 Rh1 C21 C20 41.5(6) 7_565 .
C18 Rh1 C21 C20 97.7(8) 7_565 .
C18 Rh1 C21 C20 -83.5(9) . .
C19 Rh1 C21 C20 59.7(4) 7_565 .
C19 Rh1 C21 C20 -39.6(4) . .
C21 Rh1 C21 C20 97.2(4) 7_565 .
C26 C21 C22 C18 166.7(14) 7_565 .
C26 C21 C22 C18 166.7(14) . .
C20 C21 C22 C18 2.0(15) . .
Rh1 C21 C22 C18 -56.5(13) . .
C26 C21 C22 C27 -3.7(11) 7_565 .
C26 C21 C22 C27 -3.7(11) . .
C20 C21 C22 C27 -168.4(7) . .
Rh1 C21 C22 C27 133.1(8) . .
C26 C21 C22 Rh1 -136.8(7) 7_565 .
C26 C21 C22 Rh1 -136.8(7) . .
C20 C21 C22 Rh1 58.5(5) . .
C19 C18 C22 C21 -8(2) . .
C23 C18 C22 C21 -174(2) . .
Rh1 C18 C22 C21 58.2(9) . .
C19 C18 C22 C27 163.1(11) . .
C23 C18 C22 C27 -3(3) . .
Rh1 C18 C22 C27 -131.2(9) . .
C19 C18 C22 Rh1 -65.7(16) . .
C23 C18 C22 Rh1 128(3) . .
C17 Rh1 C22 C21 40.6(12) 7_565 .
C17 Rh1 C22 C21 -122.7(14) . .
C16 Rh1 C22 C21 -108.7(5) . .
N1 Rh1 C22 C21 155.2(4) . .
C20 Rh1 C22 C21 -14.7(5) 7_565 .
C20 Rh1 C22 C21 -38.2(4) . .
C18 Rh1 C22 C21 41.0(9) 7_565 .
C18 Rh1 C22 C21 -120.3(13) . .
C19 Rh1 C22 C21 -1.7(5) 7_565 .
C19 Rh1 C22 C21 -81.0(5) . .
C21 Rh1 C22 C21 18.2(3) 7_565 .
C17 Rh1 C22 C18 160.8(5) 7_565 .
C17 Rh1 C22 C18 -2(2) . .
C16 Rh1 C22 C18 11.6(12) . .
N1 Rh1 C22 C18 -84.5(12) . .
C20 Rh1 C22 C18 105.6(12) 7_565 .
C20 Rh1 C22 C18 82.1(12) . .
C18 Rh1 C22 C18 161.3(19) 7_565 .
C19 Rh1 C22 C18 118.6(12) 7_565 .
C19 Rh1 C22 C18 39.3(12) . .
C21 Rh1 C22 C18 120.3(13) . .
C21 Rh1 C22 C18 138.5(12) 7_565 .
C17 Rh1 C22 C27 -81.7(14) 7_565 .
C17 Rh1 C22 C27 115.0(16) . .
C16 Rh1 C22 C27 129.0(9) . .
N1 Rh1 C22 C27 33.0(10) . .
C20 Rh1 C22 C27 -136.9(9) 7_565 .
C20 Rh1 C22 C27 -160.4(10) . .
C18 Rh1 C22 C27 -81.2(12) 7_565 .
C18 Rh1 C22 C27 117.5(15) . .
C19 Rh1 C22 C27 -123.9(9) 7_565 .
C19 Rh1 C22 C27 156.8(10) . .
C21 Rh1 C22 C27 -122.2(11) . .
C21 Rh1 C22 C27 -104.1(10) 7_565 .
C33 C28 C29 C30 -0.3(5) . .
B1 C28 C29 C30 172.8(3) . .
C28 C29 C30 C31 1.6(6) . .
C28 C29 C30 C34 -175.0(4) . .
C29 C30 C31 C32 -1.4(6) . .
C34 C30 C31 C32 175.3(4) . .
C30 C31 C32 C33 -0.1(6) . .
C30 C31 C32 C35 -180.0(4) . .
F5B C35 C32 C31 -93.2(9) . .
F5A C35 C32 C31 60.5(8) . .
F4A C35 C32 C31 -164.0(6) . .
F4B C35 C32 C31 39.0(8) . .
F6B C35 C32 C31 143.5(5) . .
F6A C35 C32 C31 -52.4(6) . .
F5B C35 C32 C33 86.9(9) . .
F5A C35 C32 C33 -119.4(6) . .
F4A C35 C32 C33 16.1(8) . .
F4B C35 C32 C33 -140.8(7) . .
F6B C35 C32 C33 -36.3(7) . .
F6A C35 C32 C33 127.8(5) . .
C31 C32 C33 C28 1.5(6) . .
C35 C32 C33 C28 -178.6(4) . .
C29 C28 C33 C32 -1.3(6) . .
B1 C28 C33 C32 -174.1(4) . .
C29 C30 C34 F3 78.2(5) . .
C31 C30 C34 F3 -98.5(5) . .
C29 C30 C34 F1 -159.0(4) . .
C31 C30 C34 F1 24.3(5) . .
C29 C30 C34 F2 -39.3(5) . .
C31 C30 C34 F2 144.0(4) . .
C37 C36 C37 C38 -3.2(7) 7_565 .
B1 C36 C37 C38 -176.9(4) . .
C36 C37 C38 C39 0.3(6) . .
C36 C37 C38 C40 -179.8(4) . .
F9A C40 C38 C39 115.1(7) . .
F9B C40 C38 C39 -75.8(10) . .
F7A C40 C38 C39 -9.7(8) . .
F7B C40 C38 C39 161.2(8) . .
F8B C40 C38 C39 44.1(9) . .
F8A C40 C38 C39 -124.4(6) . .
F9A C40 C38 C37 -64.8(7) . .
F9B C40 C38 C37 104.3(9) . .
F7A C40 C38 C37 170.4(6) . .
F7B C40 C38 C37 -18.7(9) . .
F8B C40 C38 C37 -135.8(8) . .
F8A C40 C38 C37 55.7(6) . .
C37 C38 C39 C38 2.7(7) . 7_565
C40 C38 C39 C38 -177.2(3) . 7_565
C42 C41 C42 C43 -0.2(7) 7_565 .
B1 C41 C42 C43 173.3(4) . .
C41 C42 C43 C44 0.2(6) . .
C41 C42 C43 C45 179.9(4) . .
C42 C43 C44 C43 -0.2(7) . 7_565
C45 C43 C44 C43 -179.8(3) . 7_565
C44 C43 C45 F10 -136.9(5) . .
C42 C43 C45 F10 43.5(5) . .
C44 C43 C45 F12 -15.2(6) . .
C42 C43 C45 F12 165.2(4) . .
C44 C43 C45 F11 104.2(5) . .
C42 C43 C45 F11 -75.4(5) . .
C37 C36 B1 C28 34.7(6) 7_565 7_565
C37 C36 B1 C28 -152.0(4) . 7_565
C37 C36 B1 C28 152.0(4) 7_565 .
C37 C36 B1 C28 -34.7(6) . .
C37 C36 B1 C41 -86.6(4) 7_565 .
C37 C36 B1 C41 86.6(4) . .
C29 C28 B1 C36 159.7(3) . .
C33 C28 B1 C36 -27.8(5) . .
C29 C28 B1 C28 -77.3(4) . 7_565
C33 C28 B1 C28 95.1(4) . 7_565
C29 C28 B1 C41 42.3(5) . .
C33 C28 B1 C41 -145.3(4) . .
C42 C41 B1 C36 86.6(4) 7_565 .
C42 C41 B1 C36 -86.6(4) . .
C42 C41 B1 C28 -36.1(6) 7_565 7_565
C42 C41 B1 C28 150.8(4) . 7_565
C42 C41 B1 C28 -150.8(4) 7_565 .
C42 C41 B1 C28 36.1(6) . .
